data_2203049
loop_
_publ_author_name
'Vratislav Langer'
'Eva Scholtzov\'a'
'Dalma Gyepesov\'a'
'M\'aria Koh\'utov\'a'
'Alad\'ar Valent'

_publ_section_title (<i>N</i>-Salicylidene-<small>D</small>,<small>L</small>-glutamato)(2-methylimidazole)copper(II)
_journal_issue 1
_journal_name_full 'Acta Crystallographica Section E'
_journal_page_first m129
_journal_page_last m132
_journal_paper_doi 10.1107/S1600536803028769
_journal_volume 60
_journal_year 2004
_chemical_formula_iupac '[Cu (C12 H11 N O5) (C4 H6 N2)]'
_chemical_formula_moiety 'C16 H17 Cu N3 O5'
_chemical_formula_sum 'C16 H17 Cu N3 O5'
_chemical_formula_weight 394.87
_chemical_name_systematic
;
(N-Salicylidene-DL-glutamato)(2-methylimidazole)copper(II)
;
_space_group_IT_number 7
_symmetry_cell_setting monoclinic
_symmetry_space_group_name_Hall 'P -2yc'
_symmetry_space_group_name_H-M 'P 1 c 1'
_atom_sites_solution_hydrogens geom
_atom_sites_solution_primary direct
_atom_sites_solution_secondary difmap
_audit_creation_method SHELXL-97
_cell_angle_alpha 90.00
_cell_angle_beta 96.5300(10)
_cell_angle_gamma 90.00
_cell_formula_units_Z 2
_cell_length_a 5.23190(10)
_cell_length_b 16.2576(3)
_cell_length_c 9.60440(10)
_cell_measurement_reflns_used 5004
_cell_measurement_temperature 183(2)
_cell_measurement_theta_max 25.04
_cell_measurement_theta_min 2.47
_cell_volume 811.63(2)
_computing_cell_refinement 'SAINT (Siemens, 1995)'
_computing_data_collection 'SMART (Siemens, 1995)'
_computing_data_reduction SAINT
_computing_molecular_graphics 'DIAMOND (Brandenburg, 2000)'
_computing_publication_material SHELXTL
_computing_structure_refinement SHELXTL
_computing_structure_solution 'SHELXTL (Bruker, 2001)'
_diffrn_ambient_temperature 183(2)
_diffrn_measured_fraction_theta_full 0.999
_diffrn_measured_fraction_theta_max 0.999
_diffrn_measurement_device_type 'Siemens SMART CCD area-detector'
_diffrn_measurement_method \w
_diffrn_radiation_monochromator graphite
_diffrn_radiation_source 'fine-focus sealed tube'
_diffrn_radiation_type MoK\a
_diffrn_radiation_wavelength 0.71073
_diffrn_reflns_av_R_equivalents 0.0552
_diffrn_reflns_av_sigmaI/netI 0.0670
_diffrn_reflns_limit_h_max 6
_diffrn_reflns_limit_h_min -6
_diffrn_reflns_limit_k_max 19
_diffrn_reflns_limit_k_min -19
_diffrn_reflns_limit_l_max 11
_diffrn_reflns_limit_l_min -11
_diffrn_reflns_number 7539
_diffrn_reflns_theta_full 25.04
_diffrn_reflns_theta_max 25.04
_diffrn_reflns_theta_min 2.47
_diffrn_standards_number 0
_exptl_absorpt_coefficient_mu 1.379
_exptl_absorpt_correction_T_max 0.9796
_exptl_absorpt_correction_T_min 0.8199
_exptl_absorpt_correction_type multi-scan
_exptl_absorpt_process_details '(SADABS; Sheldrick, 2002)'
_exptl_crystal_colour blue
_exptl_crystal_density_diffrn 1.616
_exptl_crystal_density_method 'not measured'
_exptl_crystal_description needle
_exptl_crystal_F_000 406
_exptl_crystal_size_max 0.15
_exptl_crystal_size_mid 0.02
_exptl_crystal_size_min 0.015
_refine_diff_density_max 0.414
_refine_diff_density_min -0.424
_refine_ls_abs_structure_details 'Flack (1983), 1181 Friedel pairs'
_refine_ls_abs_structure_Flack 0.02(2)
_refine_ls_extinction_method none
_refine_ls_goodness_of_fit_ref 1.039
_refine_ls_hydrogen_treatment constr
_refine_ls_matrix_type full
_refine_ls_number_parameters 229
_refine_ls_number_reflns 2849
_refine_ls_number_restraints 2
_refine_ls_restrained_S_all 1.039
_refine_ls_R_factor_all 0.0575
_refine_ls_R_factor_gt 0.0458
_refine_ls_shift/su_max 0.000
_refine_ls_shift/su_mean 0.000
_refine_ls_structure_factor_coef Fsqd
_refine_ls_weighting_details 'calc w = 1/[\s^2^(Fo^2^)+(0.0623P)^2^] where P = (Fo^2^+2Fc^2^)/3'
_refine_ls_weighting_scheme calc
_refine_ls_wR_factor_gt 0.1016
_refine_ls_wR_factor_ref 0.1080
_reflns_number_gt 2512
_reflns_number_total 2849
_reflns_threshold_expression I>2\s(I)
_cod_data_source_file cf6312.cif
_cod_data_source_block I
_cod_original_sg_symbol_H-M 'P c'
_cod_database_code 2203049
_cod_database_fobs_code 2203049

loop_
_symmetry_equiv_pos_as_xyz
'x, y, z'
'x, -y, z+1/2'

loop_
_atom_site_label
_atom_site_fract_x
_atom_site_fract_y
_atom_site_fract_z
_atom_site_U_iso_or_equiv
_atom_site_adp_type
_atom_site_calc_flag
_atom_site_refinement_flags
_atom_site_occupancy
_atom_site_type_symbol
Cu1 0.36104(8) 0.20165(3) 0.75965(7) 0.01363(17) Uani d . 1 Cu
O1 0.5828(8) 0.2631(2) 0.6472(4) 0.0171(8) Uani d . 1 O
O2 0.0957(7) 0.1468(2) 0.8587(4) 0.0151(8) Uani d . 1 O
O3 -0.2754(7) 0.1748(2) 0.9430(4) 0.0201(9) Uani d . 1 O
O4 0.2575(9) 0.3256(3) 1.3647(4) 0.0363(12) Uani d . 1 O
O5 0.5298(8) 0.2184(2) 1.3767(4) 0.0266(10) Uani d . 1 O
H5 0.5760 0.2371 1.4572 0.032 Uiso calc R 1 H
N1 0.2319(9) 0.3007(3) 0.8415(5) 0.0144(10) Uani d . 1 N
N2 0.4145(8) 0.0965(3) 0.6633(5) 0.0184(10) Uani d . 1 N
N3 0.3345(11) -0.0142(3) 0.5366(5) 0.0298(13) Uani d . 1 N
H3 0.2625 -0.0477 0.4715 0.036 Uiso calc R 1 H
C1 0.2842(13) 0.3752(4) 0.8116(7) 0.0209(16) Uani d . 1 C
H1 0.1888 0.4175 0.8503 0.025 Uiso calc R 1 H
C2 0.4789(13) 0.4001(4) 0.7227(7) 0.0190(14) Uani d . 1 C
C3 0.5174(13) 0.4855(4) 0.7117(7) 0.0317(15) Uani d . 1 C
H3A 0.4216 0.5222 0.7625 0.038 Uiso calc R 1 H
C4 0.6907(14) 0.5162(4) 0.6287(8) 0.0373(17) Uani d . 1 C
H4 0.7164 0.5738 0.6213 0.045 Uiso calc R 1 H
C5 0.8288(13) 0.4609(4) 0.5552(7) 0.0368(17) Uani d . 1 C
H5A 0.9504 0.4815 0.4977 0.044 Uiso calc R 1 H
C6 0.7933(11) 0.3765(4) 0.5639(6) 0.0269(14) Uani d . 1 C
H6 0.8922 0.3405 0.5135 0.032 Uiso calc R 1 H
C7 0.6143(11) 0.3442(4) 0.6458(6) 0.0209(13) Uani d . 1 C
C8 0.0189(11) 0.2856(3) 0.9271(6) 0.0171(12) Uani d . 1 C
H8 -0.1290 0.3219 0.8923 0.020 Uiso calc R 1 H
C9 0.0956(10) 0.3036(3) 1.0849(5) 0.0166(11) Uani d . 1 C
H9A 0.1582 0.3610 1.0949 0.020 Uiso calc R 1 H
H9B -0.0599 0.2993 1.1343 0.020 Uiso calc R 1 H
C10 0.3008(12) 0.2470(4) 1.1558(6) 0.0201(14) Uani d . 1 C
H10A 0.2410 0.1893 1.1464 0.024 Uiso calc R 1 H
H10B 0.4596 0.2521 1.1094 0.024 Uiso calc R 1 H
C11 0.3589(11) 0.2685(4) 1.3095(6) 0.0193(13) Uani d . 1 C
C12 -0.0663(10) 0.1957(3) 0.9081(5) 0.0154(11) Uani d . 1 C
C13 0.5907(12) 0.0364(3) 0.7099(7) 0.0252(14) Uani d . 1 C
H13 0.7246 0.0422 0.7848 0.030 Uiso calc R 1 H
C14 0.5410(12) -0.0321(4) 0.6311(7) 0.0306(15) Uani d . 1 C
H14 0.6322 -0.0827 0.6401 0.037 Uiso calc R 1 H
C15 0.2585(11) 0.0637(3) 0.5596(6) 0.0232(13) Uani d . 1 C
C16 0.0393(13) 0.1046(4) 0.4758(7) 0.0358(16) Uani d . 1 C
H16A 0.0341 0.1627 0.5025 0.043 Uiso calc R 1 H
H16B -0.1216 0.0778 0.4935 0.043 Uiso calc R 1 H
H16C 0.0604 0.1003 0.3760 0.043 Uiso calc R 1 H

loop_
_atom_site_aniso_label
_atom_site_aniso_U_11
_atom_site_aniso_U_22
_atom_site_aniso_U_33
_atom_site_aniso_U_12
_atom_site_aniso_U_13
_atom_site_aniso_U_23
Cu1 0.0159(3) 0.0111(3) 0.0144(3) -0.0002(4) 0.0040(2) -0.0013(4)
O1 0.021(2) 0.012(2) 0.018(2) -0.0041(17) 0.0000(17) 0.0017(17)
O2 0.013(2) 0.014(2) 0.020(2) 0.0031(15) 0.0060(16) 0.0007(15)
O3 0.019(2) 0.023(2) 0.019(2) -0.0043(16) 0.0055(17) 0.0004(16)
O4 0.036(3) 0.048(3) 0.023(2) 0.021(2) -0.002(2) -0.013(2)
O5 0.033(3) 0.031(3) 0.014(2) 0.010(2) -0.0040(19) -0.0033(18)
N1 0.020(3) 0.012(2) 0.011(2) -0.002(2) -0.0003(19) 0.004(2)
N2 0.020(3) 0.014(2) 0.022(2) 0.002(2) 0.005(2) -0.003(2)
N3 0.037(3) 0.024(3) 0.029(4) -0.012(3) 0.009(3) -0.015(2)
C1 0.029(4) 0.013(3) 0.020(3) 0.001(3) 0.002(3) -0.002(3)
C2 0.022(3) 0.014(3) 0.020(3) -0.002(3) 0.000(3) 0.003(3)
C3 0.033(4) 0.020(3) 0.041(4) -0.004(3) 0.001(3) 0.008(3)
C4 0.046(4) 0.016(3) 0.050(4) -0.014(3) 0.004(4) 0.009(3)
C5 0.031(4) 0.039(4) 0.041(4) -0.017(3) 0.005(3) 0.017(3)
C6 0.024(3) 0.030(4) 0.027(3) -0.007(3) 0.001(3) 0.001(3)
C7 0.023(3) 0.025(4) 0.013(3) -0.006(3) -0.001(2) 0.006(2)
C8 0.018(3) 0.012(3) 0.021(3) 0.003(2) 0.006(2) -0.001(2)
C9 0.019(3) 0.017(3) 0.013(3) 0.001(2) 0.000(2) -0.002(2)
C10 0.022(4) 0.023(3) 0.015(3) 0.007(3) 0.004(3) 0.003(3)
C11 0.018(3) 0.021(3) 0.019(3) -0.003(2) 0.005(3) 0.000(2)
C12 0.018(3) 0.019(3) 0.008(2) -0.001(2) -0.001(2) 0.000(2)
C13 0.028(3) 0.016(3) 0.032(3) 0.000(2) 0.005(3) -0.004(3)
C14 0.032(4) 0.015(3) 0.047(4) 0.003(3) 0.015(3) -0.009(3)
C15 0.030(3) 0.019(3) 0.022(3) -0.008(2) 0.007(3) -0.003(2)
C16 0.040(4) 0.030(4) 0.034(4) -0.012(3) -0.009(3) 0.000(3)

loop_
_atom_type_symbol
_atom_type_description
_atom_type_scat_dispersion_real
_atom_type_scat_dispersion_imag
_atom_type_scat_source
C C 0.0033 0.0016 'International Tables Vol C Tables 4.2.6.8 and 6.1.1.4'
H H 0.0000 0.0000 'International Tables Vol C Tables 4.2.6.8 and 6.1.1.4'
N N 0.0061 0.0033 'International Tables Vol C Tables 4.2.6.8 and 6.1.1.4'
O O 0.0106 0.0060 'International Tables Vol C Tables 4.2.6.8 and 6.1.1.4'
Cu Cu 0.3201 1.2651 'International Tables Vol C Tables 4.2.6.8 and 6.1.1.4'

loop_
_geom_angle_atom_site_label_1
_geom_angle_atom_site_label_2
_geom_angle_atom_site_label_3
_geom_angle
_geom_angle_publ_flag
N1 Cu1 O1 93.2(2) y
N1 Cu1 N2 167.84(19) y
O1 Cu1 N2 93.41(18) y
N1 Cu1 O2 83.31(17) y
O1 Cu1 O2 172.15(17) y
N2 Cu1 O2 88.86(17) y
C7 O1 Cu1 126.7(4) ?
C12 O2 Cu1 115.1(3) ?
C11 O5 H5 109.5 ?
C1 N1 C8 118.3(5) ?
C1 N1 Cu1 126.8(5) ?
C8 N1 Cu1 114.0(3) ?
C15 N2 C13 106.9(5) ?
C15 N2 Cu1 126.2(4) ?
C13 N2 Cu1 125.7(4) ?
C15 N3 C14 108.5(5) ?
C15 N3 H3 125.8 ?
C14 N3 H3 125.8 ?
N1 C1 C2 125.1(6) ?
N1 C1 H1 117.5 ?
C2 C1 H1 117.5 ?
C3 C2 C7 120.7(6) ?
C3 C2 C1 115.6(6) ?
C7 C2 C1 123.6(5) ?
C4 C3 C2 120.9(7) ?
C4 C3 H3A 119.6 ?
C2 C3 H3A 119.6 ?
C3 C4 C5 118.4(6) ?
C3 C4 H4 120.8 ?
C5 C4 H4 120.8 ?
C6 C5 C4 121.7(6) ?
C6 C5 H5A 119.1 ?
C4 C5 H5A 119.1 ?
C5 C6 C7 120.7(6) ?
C5 C6 H6 119.7 ?
C7 C6 H6 119.7 ?
O1 C7 C2 124.3(5) ?
O1 C7 C6 118.2(5) ?
C2 C7 C6 117.5(6) ?
N1 C8 C12 108.6(4) ?
N1 C8 C9 112.6(4) ?
C12 C8 C9 109.6(4) ?
N1 C8 H8 108.6 ?
C12 C8 H8 108.6 ?
C9 C8 H8 108.6 ?
C10 C9 C8 114.6(5) ?
C10 C9 H9A 108.6 ?
C8 C9 H9A 108.6 ?
C10 C9 H9B 108.6 ?
C8 C9 H9B 108.6 ?
H9A C9 H9B 107.6 ?
C11 C10 C9 110.6(5) ?
C11 C10 H10A 109.5 ?
C9 C10 H10A 109.5 ?
C11 C10 H10B 109.5 ?
C9 C10 H10B 109.5 ?
H10A C10 H10B 108.1 ?
O4 C11 O5 124.0(5) ?
O4 C11 C10 123.4(5) ?
O5 C11 C10 112.6(5) ?
O3 C12 O2 124.9(5) ?
O3 C12 C8 119.2(5) ?
O2 C12 C8 115.9(5) ?
C14 C13 N2 108.8(6) ?
C14 C13 H13 125.6 ?
N2 C13 H13 125.6 ?
N3 C14 C13 106.5(5) ?
N3 C14 H14 126.8 ?
C13 C14 H14 126.8 ?
N2 C15 N3 109.4(5) ?
N2 C15 C16 126.9(5) ?
N3 C15 C16 123.7(5) ?
C15 C16 H16A 109.5 ?
C15 C16 H16B 109.5 ?
H16A C16 H16B 109.5 ?
C15 C16 H16C 109.5 ?
H16A C16 H16C 109.5 ?
H16B C16 H16C 109.5 ?

loop_
_geom_bond_atom_site_label_1
_geom_bond_atom_site_label_2
_geom_bond_site_symmetry_2
_geom_bond_distance
_geom_bond_publ_flag
Cu1 N1 . 1.946(5) y
Cu1 O1 . 1.948(4) y
Cu1 N2 . 1.979(5) y
Cu1 O2 . 1.982(4) y
Cu1 O3 1_655 2.479(4) y
O1 C7 . 1.328(7) ?
O2 C12 . 1.291(6) ?
O3 C12 . 1.228(6) ?
O4 C11 . 1.221(7) ?
O5 C11 . 1.322(7) ?
O5 H5 . 0.840 ?
N1 C1 . 1.282(8) ?
N1 C8 . 1.478(7) ?
N2 C15 . 1.325(7) ?
N2 C13 . 1.382(7) ?
N3 C15 . 1.354(8) ?
N3 C14 . 1.361(8) ?
N3 H3 . 0.880 ?
C1 C2 . 1.459(8) ?
C1 H1 . 0.950 ?
C2 C3 . 1.409(8) ?
C2 C7 . 1.411(9) ?
C3 C4 . 1.368(10) ?
C3 H3A . 0.950 ?
C4 C5 . 1.394(10) ?
C4 H4 . 0.950 ?
C5 C6 . 1.387(9) ?
C5 H5A . 0.950 ?
C6 C7 . 1.393(8) ?
C6 H6 . 0.950 ?
C8 C12 . 1.532(7) ?
C8 C9 . 1.551(7) ?
C8 H8 . 1.000 ?
C9 C10 . 1.516(8) ?
C9 H9A . 0.990 ?
C9 H9B . 0.990 ?
C10 C11 . 1.513(9) ?
C10 H10A . 0.990 ?
C10 H10B . 0.990 ?
C13 C14 . 1.355(8) ?
C13 H13 . 0.950 ?
C14 H14 . 0.950 ?
C15 C16 . 1.482(9) ?
C16 H16A . 0.980 ?
C16 H16B . 0.980 ?
C16 H16C . 0.980 ?

loop_
_geom_hbond_atom_site_label_D
_geom_hbond_atom_site_label_H
_geom_hbond_atom_site_label_A
_geom_hbond_site_symmetry_A
_geom_hbond_distance_DH
_geom_hbond_distance_HA
_geom_hbond_distance_DA
_geom_hbond_angle_DHA
N3 H3 O2 2_554 0.88 2.08 2.940(6) 166
O5 H5 O1 1_556 0.84 1.87 2.682(6) 162
C6 H6 O4 1_654 0.95 2.52 3.362(8) 147
C10 H10B O3 1_655 0.99 2.56 3.391(7) 142
C14 H14 O3 2_654 0.95 2.50 3.157(7) 126

loop_
_geom_torsion_atom_site_label_1
_geom_torsion_atom_site_label_2
_geom_torsion_atom_site_label_3
_geom_torsion_atom_site_label_4
_geom_torsion
_geom_torsion_publ_flag
N1 Cu1 O1 C7 2.0(4) ?
N2 Cu1 O1 C7 171.8(4) ?
N1 Cu1 O2 C12 11.6(4) y
N2 Cu1 O2 C12 -159.1(4) ?
O1 Cu1 N1 C1 3.8(5) ?
N2 Cu1 N1 C1 -118.9(10) ?
O2 Cu1 N1 C1 -169.1(5) ?
O1 Cu1 N1 C8 172.4(3) ?
N2 Cu1 N1 C8 49.7(11) ?
O2 Cu1 N1 C8 -0.5(3) ?
N1 Cu1 N2 C15 24.9(12) ?
O1 Cu1 N2 C15 -97.8(5) ?
O2 Cu1 N2 C15 74.7(5) ?
N1 Cu1 N2 C13 -140.9(8) ?
O1 Cu1 N2 C13 96.4(5) ?
O2 Cu1 N2 C13 -91.2(5) ?
C8 N1 C1 C2 -176.7(5) ?
Cu1 N1 C1 C2 -8.6(8) ?
N1 C1 C2 C3 -175.7(6) ?
N1 C1 C2 C7 7.4(9) ?
C7 C2 C3 C4 -1.5(10) ?
C1 C2 C3 C4 -178.5(6) ?
C2 C3 C4 C5 0.0(10) ?
C3 C4 C5 C6 0.4(10) ?
C4 C5 C6 C7 0.8(10) ?
Cu1 O1 C7 C2 -3.2(8) ?
Cu1 O1 C7 C6 176.4(4) ?
C3 C2 C7 O1 -177.8(5) ?
C1 C2 C7 O1 -1.1(9) ?
C3 C2 C7 C6 2.6(9) ?
C1 C2 C7 C6 179.4(5) ?
C5 C6 C7 O1 178.1(5) ?
C5 C6 C7 C2 -2.3(9) ?
C1 N1 C8 C12 161.2(5) ?
Cu1 N1 C8 C12 -8.4(5) ?
C1 N1 C8 C9 -77.2(6) ?
Cu1 N1 C8 C9 113.2(4) ?
N1 C8 C9 C10 -65.4(6) y
C12 C8 C9 C10 55.6(6) ?
C8 C9 C10 C11 -179.0(5) ?
C9 C10 C11 O4 -2.2(8) y
C9 C10 C11 O5 177.5(5) y
Cu1 O2 C12 O3 162.2(4) y
Cu1 O2 C12 C8 -19.6(6) ?
N1 C8 C12 O3 -163.4(5) ?
C9 C8 C12 O3 73.1(6) ?
N1 C8 C12 O2 18.3(6) ?
C9 C8 C12 O2 -105.1(5) ?
C15 N2 C13 C14 1.1(7) ?
Cu1 N2 C13 C14 169.2(4) ?
C15 N3 C14 C13 -0.9(7) ?
N2 C13 C14 N3 -0.1(7) ?
C13 N2 C15 N3 -1.7(7) ?
Cu1 N2 C15 N3 -169.7(4) y
C13 N2 C15 C16 -179.6(6) ?
Cu1 N2 C15 C16 12.4(9) y
C14 N3 C15 N2 1.6(7) ?
C14 N3 C15 C16 179.6(6) ?
